data_7001447
loop_
_publ_author_name
'Antonioli, Bianca'
'B\"uchner, Bernd'
'Clegg, Jack K.'
'Gloe, Kerstin'
'Gloe, Karsten'
'G\"otzke, Linda'
'Heine, Axel'
'J\"ager, Anne'
'Jolliffe, Katrina A.'
'Kataeva, Olga'
'Kataev, Vladislav'
'Klingeler, R\"udiger'
'Krause, Tilo'
'Lindoy, Leonard F.'
'Popa, Andreia'
'Seichter, Wilhelm'
'Wenzel, Marco'

_publ_section_title
;
 Interaction of an extended series of N-substituted di(2-picolyl)amine
 derivatives with copper(II). Synthetic, structural, magnetic and
 solution studies
;
_journal_issue 24
_journal_name_full 'Dalton Transactions'
_journal_page_first 4795
_journal_page_last 4805
_journal_paper_doi 10.1039/b901832h
_journal_year 2009
_chemical_formula_moiety '2(C38 H38 Cl2 Cu2 N6), 4(F6 P), C H2 Cl2'
_chemical_formula_sum 'C77 H78 Cl6 Cu4 F24 N12 P4'
_chemical_formula_weight 2218.29
_chemical_name_systematic
;
?
;
_space_group_IT_number 14
_symmetry_cell_setting monoclinic
_symmetry_Int_Tables_number 14
_symmetry_space_group_name_Hall '-P 2yn'
_symmetry_space_group_name_H-M 'P 1 21/n 1'
_atom_sites_solution_hydrogens geom
_atom_sites_solution_primary direct
_atom_sites_solution_secondary difmap
_audit_creation_method SHELXL-97
_cell_angle_alpha 90.000
_cell_angle_beta 115.575(17)
_cell_angle_gamma 90.00
_cell_formula_units_Z 1
_cell_length_a 13.347(2)
_cell_length_b 14.191(2)
_cell_length_c 14.720(2)
_cell_measurement_reflns_used 221
_cell_measurement_temperature 293(2)
_cell_measurement_theta_max 21.46
_cell_measurement_theta_min 3.17
_cell_volume 2514.9(7)
_computing_cell_refinement 'Dirax/lsq (Duisenberg & Schreurs, 1989-2000)'
_computing_data_collection 'Collect (Nonius BV, 1997-2000)'
_computing_data_reduction 'EvalCCD (Duisenberg & Schreurs 1990-2000)'
_computing_molecular_graphics 'Schakal-99 (E.Keller 1999)'
_computing_publication_material 'XCIF 6.12 (Sheldrick, 1997)'
_computing_structure_refinement 'SHELXL-97 (Sheldrick, 1997)'
_computing_structure_solution 'SHELXS-97 (Sheldrick, 1990)'
_diffrn_ambient_temperature 293(2)
_diffrn_detector_area_resol_mean 9
_diffrn_measured_fraction_theta_full 0.956
_diffrn_measured_fraction_theta_max 0.956
_diffrn_measurement_device_type KappaCCD
_diffrn_measurement_method CCD
_diffrn_radiation_monochromator graphite
_diffrn_radiation_source 'fine-focus sealed tube'
_diffrn_radiation_type MoK\a
_diffrn_radiation_wavelength 0.71073
_diffrn_reflns_av_R_equivalents 0.1935
_diffrn_reflns_av_sigmaI/netI 0.1156
_diffrn_reflns_limit_h_max 14
_diffrn_reflns_limit_h_min -14
_diffrn_reflns_limit_k_max 15
_diffrn_reflns_limit_k_min -15
_diffrn_reflns_limit_l_max 15
_diffrn_reflns_limit_l_min -15
_diffrn_reflns_number 18022
_diffrn_reflns_theta_full 22.50
_diffrn_reflns_theta_max 22.50
_diffrn_reflns_theta_min 2.10
_exptl_absorpt_coefficient_mu 1.147
_exptl_absorpt_correction_T_max 0.902
_exptl_absorpt_correction_T_min 0.810
_exptl_absorpt_correction_type multi-scan
_exptl_absorpt_process_details 'SADABS version 2.03.(Sheldrick,Bruker AXS Inc.'
_exptl_crystal_colour green
_exptl_crystal_density_diffrn 1.465
_exptl_crystal_density_method 'not measured'
_exptl_crystal_description prism
_exptl_crystal_F_000 1118
_exptl_crystal_size_max 0.15
_exptl_crystal_size_mid 0.13
_exptl_crystal_size_min 0.09
_refine_diff_density_max 0.880
_refine_diff_density_min -0.478
_refine_diff_density_rms 0.134
_refine_ls_extinction_method none
_refine_ls_goodness_of_fit_ref 0.938
_refine_ls_hydrogen_treatment constr
_refine_ls_matrix_type full
_refine_ls_number_parameters 280
_refine_ls_number_reflns 3139
_refine_ls_number_restraints 3
_refine_ls_restrained_S_all 0.939
_refine_ls_R_factor_all 0.1653
_refine_ls_R_factor_gt 0.0877
_refine_ls_shift/su_max 0.000
_refine_ls_shift/su_mean 0.000
_refine_ls_structure_factor_coef Fsqd
_refine_ls_weighting_details 'calc w=1/[\s^2^(Fo^2^)+(0.1590P)^2^+0.0000P] where P=(Fo^2^+2Fc^2^)/3'
_refine_ls_weighting_scheme calc
_refine_ls_wR_factor_gt 0.2205
_refine_ls_wR_factor_ref 0.2584
_reflns_number_gt 1597
_reflns_number_total 3139
_reflns_threshold_expression >2sigma(I)
_cod_data_source_file b901832h.txt
_cod_data_source_block bamono
_cod_original_sg_symbol_H-M 'P 21/n'
_cod_original_formula_sum ' C77 H78 Cl6 Cu4 F24 N12 P4 '
_cod_database_code 7001447

loop_
_symmetry_equiv_pos_as_xyz
'x, y, z'
'-x+1/2, y+1/2, -z+1/2'
'-x, -y, -z'
'x-1/2, -y-1/2, z-1/2'

loop_
_atom_site_label
_atom_site_type_symbol
_atom_site_fract_x
_atom_site_fract_y
_atom_site_fract_z
_atom_site_U_iso_or_equiv
_atom_site_adp_type
_atom_site_occupancy
_atom_site_symmetry_multiplicity
_atom_site_calc_flag
_atom_site_refinement_flags
_atom_site_disorder_assembly
_atom_site_disorder_group
C1 C 0.4467(11) 0.4441(10) 0.1985(10) 0.076(4) Uani 1 1 d . . .
H1 H 0.4684 0.5069 0.2070 0.091 Uiso 1 1 calc R . .
C2 C 0.3747(11) 0.4132(12) 0.2372(11) 0.085(4) Uani 1 1 d . . .
H2 H 0.3496 0.4541 0.2722 0.102 Uiso 1 1 calc R . .
C3 C 0.3410(11) 0.3201(13) 0.2226(11) 0.085(4) Uani 1 1 d . . .
H3 H 0.2914 0.2977 0.2465 0.102 Uiso 1 1 calc R . .
C4 C 0.3822(11) 0.2601(11) 0.1715(11) 0.081(4) Uani 1 1 d . . .
H4 H 0.3615 0.1970 0.1620 0.098 Uiso 1 1 calc R . .
C5 C 0.4539(10) 0.2958(8) 0.1353(9) 0.062(3) Uani 1 1 d . . .
C6 C 0.5002(10) 0.2385(7) 0.0764(10) 0.062(3) Uani 1 1 d . . .
H6A H 0.5121 0.1742 0.1012 0.074 Uiso 1 1 calc R . .
H6B H 0.4472 0.2373 0.0061 0.074 Uiso 1 1 calc R . .
C7 C 0.6262(12) 0.2595(8) -0.0044(10) 0.071(4) Uani 1 1 d . . .
H7A H 0.5562 0.2588 -0.0645 0.085 Uiso 1 1 calc R . .
H7B H 0.6616 0.1986 0.0020 0.085 Uiso 1 1 calc R . .
C8 C 0.7001(10) 0.3359(9) -0.0123(9) 0.061(3) Uani 1 1 d . . .
C9 C 0.7663(13) 0.3236(12) -0.0634(12) 0.088(4) Uani 1 1 d . . .
H9 H 0.7681 0.2655 -0.0918 0.105 Uiso 1 1 calc R . .
C10 C 0.8266(14) 0.3948(13) -0.0714(12) 0.092(5) Uani 1 1 d . . .
H10 H 0.8697 0.3867 -0.1064 0.111 Uiso 1 1 calc R . .
C11 C 0.8252(13) 0.4832(14) -0.0266(12) 0.098(5) Uani 1 1 d . . .
H11 H 0.8676 0.5339 -0.0302 0.118 Uiso 1 1 calc R . .
C12 C 0.7577(11) 0.4898(10) 0.0224(11) 0.073(4) Uani 1 1 d . . .
H12 H 0.7548 0.5471 0.0519 0.088 Uiso 1 1 calc R . .
C13 C 0.7073(11) 0.2427(10) 0.1788(10) 0.075(4) Uani 1 1 d . . .
H13A H 0.7744 0.2557 0.1708 0.090 Uiso 1 1 calc R . .
H13B H 0.7013 0.1750 0.1837 0.090 Uiso 1 1 calc R . .
C14 C 0.7163(10) 0.2890(9) 0.2767(9) 0.064(3) Uani 1 1 d . . .
C15 C 0.7633(11) 0.3764(9) 0.3058(11) 0.072(4) Uani 1 1 d . . .
H15 H 0.7920 0.4086 0.2672 0.086 Uiso 1 1 calc R . .
C16 C 0.7676(13) 0.4154(12) 0.3919(14) 0.101(5) Uani 1 1 d . . .
H16 H 0.8048 0.4721 0.4148 0.122 Uiso 1 1 calc R . .
C17 C 0.7178(14) 0.3724(16) 0.4456(14) 0.106(5) Uani 1 1 d . . .
H17 H 0.7184 0.4016 0.5024 0.127 Uiso 1 1 calc R . .
C18 C 0.6670(13) 0.2860(14) 0.4152(12) 0.091(5) Uani 1 1 d . . .
H18 H 0.6338 0.2566 0.4518 0.109 Uiso 1 1 calc R . .
C19 C 0.6655(11) 0.2432(10) 0.3302(11) 0.074(4) Uani 1 1 d . . .
H19 H 0.6314 0.1850 0.3089 0.089 Uiso 1 1 calc R . .
N1 N 0.4865(7) 0.3862(6) 0.1489(7) 0.053(2) Uani 1 1 d . . .
N2 N 0.6065(8) 0.2788(6) 0.0858(7) 0.056(2) Uani 1 1 d . . .
N3 N 0.6962(7) 0.4186(7) 0.0301(7) 0.057(2) Uani 1 1 d . . .
F1 F -0.0353(19) 0.5189(14) 0.2532(18) 0.125(2) Uani 0.50 1 d P A 1
F2 F 0.178(2) 0.3977(15) 0.3384(19) 0.125(2) Uani 0.50 1 d P A 1
F3 F 0.098(2) 0.4150(16) 0.189(2) 0.125(2) Uani 0.50 1 d P A 1
F4 F 0.148(2) 0.5428(17) 0.2827(19) 0.125(2) Uani 0.50 1 d P A 1
F5 F 0.080(2) 0.4500(15) 0.3946(18) 0.125(2) Uani 0.50 1 d P A 1
F6 F 0.003(2) 0.3591(15) 0.2791(18) 0.125(2) Uani 0.50 1 d P A 1
F1A F 0.0030(19) 0.5405(15) 0.2134(18) 0.125(2) Uani 0.50 1 d P A 2
F2A F 0.143(2) 0.3561(15) 0.3098(19) 0.125(2) Uani 0.50 1 d P A 2
F3A F 0.060(2) 0.4447(17) 0.170(2) 0.125(2) Uani 0.50 1 d P A 2
F4A F 0.180(2) 0.5141(16) 0.321(2) 0.125(2) Uani 0.50 1 d P A 2
F5A F 0.060(2) 0.4992(14) 0.3669(19) 0.125(2) Uani 0.50 1 d P A 2
F6A F -0.0383(19) 0.3965(15) 0.2291(18) 0.125(2) Uani 0.50 1 d P A 2
P1 P 0.0700(3) 0.4535(3) 0.2782(3) 0.0765(11) Uani 1 1 d . . .
Cl1 Cl 0.5880(2) 0.5780(2) 0.1095(2) 0.0659(9) Uani 1 1 d . . .
Cu1 Cu 0.58994(11) 0.42090(9) 0.08965(11) 0.0527(5) Uani 1 1 d . . .
C20 C -0.0035(17) 0.185(2) 0.140(3) 0.058(12) Uiso 0.25 1 d PD . .
H20A H -0.0180 0.2459 0.1063 0.069 Uiso 0.25 1 calc PR . .
H20B H -0.0066 0.1945 0.2044 0.069 Uiso 0.25 1 calc PR . .
Cl2 Cl 0.1257(11) 0.1508(10) 0.1626(12) 0.091(4) Uiso 0.25 1 d PD . .
Cl3 Cl -0.1061(11) 0.1087(11) 0.0693(13) 0.099(5) Uiso 0.25 1 d PD . .

loop_
_atom_site_aniso_label
_atom_site_aniso_U_11
_atom_site_aniso_U_22
_atom_site_aniso_U_33
_atom_site_aniso_U_23
_atom_site_aniso_U_13
_atom_site_aniso_U_12
C1 0.078(9) 0.082(10) 0.063(10) 0.003(7) 0.027(8) 0.013(7)
C2 0.077(9) 0.116(13) 0.075(11) -0.006(9) 0.046(8) -0.002(9)
C3 0.068(9) 0.119(13) 0.073(12) 0.007(9) 0.037(9) -0.001(9)
C4 0.077(9) 0.085(10) 0.075(11) 0.017(8) 0.026(9) -0.021(8)
C5 0.071(8) 0.052(8) 0.060(9) -0.005(6) 0.026(7) -0.003(6)
C6 0.079(8) 0.038(6) 0.068(9) -0.003(6) 0.031(7) -0.008(6)
C7 0.096(10) 0.053(7) 0.067(10) -0.009(6) 0.039(8) 0.008(7)
C8 0.065(8) 0.072(9) 0.047(9) 0.004(6) 0.025(7) 0.012(6)
C9 0.100(11) 0.097(11) 0.080(12) 0.005(8) 0.052(10) 0.014(9)
C10 0.097(11) 0.121(14) 0.078(12) 0.014(10) 0.055(10) 0.019(10)
C11 0.076(10) 0.145(17) 0.062(12) 0.017(10) 0.019(9) -0.010(10)
C12 0.068(8) 0.082(10) 0.070(10) 0.015(7) 0.029(8) 0.010(8)
C13 0.080(9) 0.087(9) 0.056(10) 0.018(7) 0.027(8) 0.038(7)
C14 0.061(7) 0.078(9) 0.044(8) 0.023(6) 0.013(6) 0.029(7)
C15 0.080(9) 0.060(8) 0.075(11) 0.010(7) 0.032(8) -0.002(7)
C16 0.082(11) 0.109(12) 0.085(14) -0.027(11) 0.010(10) -0.005(9)
C17 0.086(12) 0.143(17) 0.075(14) -0.003(12) 0.024(10) 0.026(12)
C18 0.080(10) 0.133(15) 0.062(12) 0.029(10) 0.033(9) 0.017(10)
C19 0.079(9) 0.074(9) 0.071(11) 0.026(7) 0.033(8) 0.016(7)
N1 0.059(6) 0.054(6) 0.045(7) 0.007(4) 0.022(5) 0.010(4)
N2 0.071(7) 0.054(5) 0.046(7) -0.006(4) 0.027(5) 0.004(5)
N3 0.057(6) 0.054(6) 0.058(7) -0.002(5) 0.022(5) -0.012(5)
F1 0.144(6) 0.106(6) 0.122(6) 0.018(4) 0.055(5) 0.011(4)
F2 0.144(6) 0.106(6) 0.122(6) 0.018(4) 0.055(5) 0.011(4)
F3 0.144(6) 0.106(6) 0.122(6) 0.018(4) 0.055(5) 0.011(4)
F4 0.144(6) 0.106(6) 0.122(6) 0.018(4) 0.055(5) 0.011(4)
F5 0.144(6) 0.106(6) 0.122(6) 0.018(4) 0.055(5) 0.011(4)
F6 0.144(6) 0.106(6) 0.122(6) 0.018(4) 0.055(5) 0.011(4)
F1A 0.144(6) 0.106(6) 0.122(6) 0.018(4) 0.055(5) 0.011(4)
F2A 0.144(6) 0.106(6) 0.122(6) 0.018(4) 0.055(5) 0.011(4)
F3A 0.144(6) 0.106(6) 0.122(6) 0.018(4) 0.055(5) 0.011(4)
F4A 0.144(6) 0.106(6) 0.122(6) 0.018(4) 0.055(5) 0.011(4)
F5A 0.144(6) 0.106(6) 0.122(6) 0.018(4) 0.055(5) 0.011(4)
F6A 0.144(6) 0.106(6) 0.122(6) 0.018(4) 0.055(5) 0.011(4)
P1 0.078(2) 0.074(2) 0.081(3) -0.007(2) 0.038(2) 0.001(2)
Cl1 0.0749(19) 0.0520(16) 0.064(2) -0.0072(15) 0.0238(17) -0.0069(16)
Cu1 0.0576(9) 0.0464(8) 0.0541(10) -0.0030(7) 0.0240(7) -0.0012(7)

loop_
_atom_type_symbol
_atom_type_description
_atom_type_scat_dispersion_real
_atom_type_scat_dispersion_imag
_atom_type_scat_source
C C 0.0033 0.0016 'International Tables Vol C Tables 4.2.6.8 and 6.1.1.4'
N N 0.0061 0.0033 'International Tables Vol C Tables 4.2.6.8 and 6.1.1.4'
F F 0.0171 0.0103 'International Tables Vol C Tables 4.2.6.8 and 6.1.1.4'
P P 0.1023 0.0942 'International Tables Vol C Tables 4.2.6.8 and 6.1.1.4'
Cl Cl 0.1484 0.1585 'International Tables Vol C Tables 4.2.6.8 and 6.1.1.4'
Cu Cu 0.3201 1.2651 'International Tables Vol C Tables 4.2.6.8 and 6.1.1.4'
O O 0.0106 0.0060 'International Tables Vol C Tables 4.2.6.8 and 6.1.1.4'
H H 0.0000 0.0000 'International Tables Vol C Tables 4.2.6.8 and 6.1.1.4'

loop_
_geom_angle_atom_site_label_1
_geom_angle_atom_site_label_2
_geom_angle_atom_site_label_3
_geom_angle
_geom_angle_site_symmetry_1
_geom_angle_site_symmetry_3
_geom_angle_publ_flag
N1 C1 C2 122.4(13) . . ?
N1 C1 H1 118.8 . . ?
C2 C1 H1 118.8 . . ?
C3 C2 C1 118.5(13) . . ?
C3 C2 H2 120.8 . . ?
C1 C2 H2 120.8 . . ?
C2 C3 C4 119.3(13) . . ?
C2 C3 H3 120.4 . . ?
C4 C3 H3 120.4 . . ?
C5 C4 C3 119.0(13) . . ?
C5 C4 H4 120.5 . . ?
C3 C4 H4 120.5 . . ?
N1 C5 C4 121.9(12) . . ?
N1 C5 C6 114.6(10) . . ?
C4 C5 C6 123.5(11) . . ?
N2 C6 C5 110.7(9) . . ?
N2 C6 H6A 109.5 . . ?
C5 C6 H6A 109.5 . . ?
N2 C6 H6B 109.5 . . ?
C5 C6 H6B 109.5 . . ?
H6A C6 H6B 108.1 . . ?
N2 C7 C8 108.1(9) . . ?
N2 C7 H7A 110.1 . . ?
C8 C7 H7A 110.1 . . ?
N2 C7 H7B 110.1 . . ?
C8 C7 H7B 110.1 . . ?
H7A C7 H7B 108.4 . . ?
N3 C8 C9 121.4(12) . . ?
N3 C8 C7 116.0(10) . . ?
C9 C8 C7 122.6(12) . . ?
C10 C9 C8 120.1(15) . . ?
C10 C9 H9 120.0 . . ?
C8 C9 H9 120.0 . . ?
C9 C10 C11 120.0(14) . . ?
C9 C10 H10 120.0 . . ?
C11 C10 H10 120.0 . . ?
C12 C11 C10 116.4(15) . . ?
C12 C11 H11 121.8 . . ?
C10 C11 H11 121.8 . . ?
N3 C12 C11 123.8(14) . . ?
N3 C12 H12 118.1 . . ?
C11 C12 H12 118.1 . . ?
N2 C13 C14 112.1(9) . . ?
N2 C13 H13A 109.2 . . ?
C14 C13 H13A 109.2 . . ?
N2 C13 H13B 109.2 . . ?
C14 C13 H13B 109.2 . . ?
H13A C13 H13B 107.9 . . ?
C15 C14 C19 120.8(13) . . ?
C15 C14 C13 121.2(12) . . ?
C19 C14 C13 117.8(13) . . ?
C16 C15 C14 119.2(14) . . ?
C16 C15 H15 120.4 . . ?
C14 C15 H15 120.4 . . ?
C15 C16 C17 121.2(16) . . ?
C15 C16 H16 119.4 . . ?
C17 C16 H16 119.4 . . ?
C16 C17 C18 120.0(17) . . ?
C16 C17 H17 120.0 . . ?
C18 C17 H17 120.0 . . ?
C17 C18 C19 119.8(15) . . ?
C17 C18 H18 120.1 . . ?
C19 C18 H18 120.1 . . ?
C18 C19 C14 118.9(15) . . ?
C18 C19 H19 120.6 . . ?
C14 C19 H19 120.6 . . ?
C5 N1 C1 118.9(10) . . ?
C5 N1 Cu1 114.4(7) . . ?
C1 N1 Cu1 126.7(9) . . ?
C6 N2 C7 112.2(9) . . ?
C6 N2 C13 113.0(9) . . ?
C7 N2 C13 108.1(9) . . ?
C6 N2 Cu1 105.9(6) . . ?
C7 N2 Cu1 105.7(7) . . ?
C13 N2 Cu1 111.7(7) . . ?
C12 N3 C8 118.3(10) . . ?
C12 N3 Cu1 127.8(9) . . ?
C8 N3 Cu1 113.7(7) . . ?
F5A P1 F6A 102.6(13) . . ?
F5A P1 F3A 157.5(11) . . ?
F6A P1 F3A 80.1(14) . . ?
F5A P1 F2 97.6(13) . . ?
F6A P1 F2 117.1(12) . . ?
F3A P1 F2 100.9(12) . . ?
F5A P1 F4A 80.6(13) . . ?
F6A P1 F4A 175.8(12) . . ?
F3A P1 F4A 95.9(15) . . ?
F2 P1 F4A 64.7(11) . . ?
F5A P1 F1A 87.2(12) . . ?
F6A P1 F1A 87.4(12) . . ?
F3A P1 F1A 70.6(12) . . ?
F2 P1 F1A 152.9(13) . . ?
F4A P1 F1A 90.0(11) . . ?
F5A P1 F1 63.5(12) . . ?
F6A P1 F1 68.9(11) . . ?
F3A P1 F1 97.8(12) . . ?
F2 P1 F1 161.1(13) . . ?
F4A P1 F1 110.6(12) . . ?
F5A P1 F3 170.9(13) . . ?
F6A P1 F3 86.4(13) . . ?
F2 P1 F3 78.8(12) . . ?
F4A P1 F3 90.3(14) . . ?
F1A P1 F3 92.3(12) . . ?
F1 P1 F3 120.1(12) . . ?
F5A P1 F6 95.6(12) . . ?
F3A P1 F6 97.9(13) . . ?
F2 P1 F6 87.3(12) . . ?
F4A P1 F6 150.7(11) . . ?
F1A P1 F6 119.0(12) . . ?
F1 P1 F6 93.0(12) . . ?
F3 P1 F6 92.7(13) . . ?
F5A P1 F4 85.7(12) . . ?
F6A P1 F4 152.5(12) . . ?
F3A P1 F4 82.7(13) . . ?
F2 P1 F4 87.1(12) . . ?
F1A P1 F4 66.6(11) . . ?
F1 P1 F4 92.5(11) . . ?
F3 P1 F4 85.8(14) . . ?
F6 P1 F4 174.3(11) . . ?
F5A P1 F2A 112.3(12) . . ?
F6A P1 F2A 90.8(12) . . ?
F3A P1 F2A 89.9(12) . . ?
F4A P1 F2A 90.5(11) . . ?
F1A P1 F2A 160.4(13) . . ?
F1 P1 F2A 156.5(12) . . ?
F3 P1 F2A 68.0(11) . . ?
F6 P1 F2A 63.9(11) . . ?
F4 P1 F2A 110.5(12) . . ?
F6A P1 F5 96.3(12) . . ?
F3A P1 F5 173.6(12) . . ?
F2 P1 F5 75.9(12) . . ?
F4A P1 F5 87.8(13) . . ?
F1A P1 F5 114.8(12) . . ?
F1 P1 F5 85.8(11) . . ?
F3 P1 F5 152.8(11) . . ?
F6 P1 F5 76.4(11) . . ?
F4 P1 F5 102.6(12) . . ?
F2A P1 F5 84.9(11) . . ?
N3 Cu1 N1 164.7(4) . . ?
N3 Cu1 N2 82.1(4) . . ?
N1 Cu1 N2 82.6(4) . . ?
N3 Cu1 Cl1 97.2(3) . . ?
N1 Cu1 Cl1 98.0(3) . . ?
N2 Cu1 Cl1 173.9(3) . . ?
Cl2 C20 Cl3 114.6(15) . . ?
Cl2 C20 H20A 108.6 . . ?
Cl3 C20 H20A 108.6 . . ?
Cl2 C20 H20B 108.6 . . ?
Cl3 C20 H20B 108.6 . . ?
H20A C20 H20B 107.6 . . ?

loop_
_geom_bond_atom_site_label_1
_geom_bond_atom_site_label_2
_geom_bond_distance
_geom_bond_site_symmetry_2
_geom_bond_publ_flag
C1 N1 1.351(15) . ?
C1 C2 1.382(18) . ?
C1 H1 0.9300 . ?
C2 C3 1.381(19) . ?
C2 H2 0.9300 . ?
C3 C4 1.396(19) . ?
C3 H3 0.9300 . ?
C4 C5 1.378(17) . ?
C4 H4 0.9300 . ?
C5 N1 1.342(14) . ?
C5 C6 1.502(16) . ?
C6 N2 1.480(14) . ?
C6 H6A 0.9700 . ?
C6 H6B 0.9700 . ?
C7 N2 1.487(14) . ?
C7 C8 1.503(16) . ?
C7 H7A 0.9700 . ?
C7 H7B 0.9700 . ?
C8 N3 1.340(14) . ?
C8 C9 1.397(17) . ?
C9 C10 1.33(2) . ?
C9 H9 0.9300 . ?
C10 C11 1.42(2) . ?
C10 H10 0.9300 . ?
C11 C12 1.38(2) . ?
C11 H11 0.9300 . ?
C12 N3 1.336(15) . ?
C12 H12 0.9300 . ?
C13 N2 1.535(15) . ?
C13 C14 1.542(18) . ?
C13 H13A 0.9700 . ?
C13 H13B 0.9700 . ?
C14 C15 1.372(17) . ?
C14 C19 1.401(17) . ?
C15 C16 1.36(2) . ?
C15 H15 0.9300 . ?
C16 C17 1.38(2) . ?
C16 H16 0.9300 . ?
C17 C18 1.38(2) . ?
C17 H17 0.9300 . ?
C18 C19 1.38(2) . ?
C18 H18 0.9300 . ?
C19 H19 0.9300 . ?
N1 Cu1 1.987(9) . ?
N2 Cu1 2.032(9) . ?
N3 Cu1 1.964(9) . ?
F1 P1 1.59(2) . ?
F2 P1 1.55(2) . ?
F3 P1 1.61(3) . ?
F4 P1 1.63(3) . ?
F5 P1 1.66(2) . ?
F6 P1 1.61(2) . ?
F1A P1 1.58(2) . ?
F2A P1 1.64(2) . ?
F3A P1 1.54(3) . ?
F4A P1 1.58(3) . ?
F5A P1 1.51(2) . ?
F6A P1 1.54(2) . ?
Cl1 Cu1 2.250(3) . ?
C20 Cl2 1.683(19) . ?
C20 Cl3 1.709(19) . ?
C20 H20A 0.9700 . ?
C20 H20B 0.9700 . ?

loop_
_geom_torsion_atom_site_label_1
_geom_torsion_atom_site_label_2
_geom_torsion_atom_site_label_3
_geom_torsion_atom_site_label_4
_geom_torsion
_geom_torsion_site_symmetry_1
_geom_torsion_site_symmetry_2
_geom_torsion_site_symmetry_3
_geom_torsion_site_symmetry_4
_geom_torsion_publ_flag
N1 C1 C2 C3 -1(2) . . . . ?
C1 C2 C3 C4 1(2) . . . . ?
C2 C3 C4 C5 -1(2) . . . . ?
C3 C4 C5 N1 1(2) . . . . ?
C3 C4 C5 C6 -178.0(13) . . . . ?
N1 C5 C6 N2 25.6(15) . . . . ?
C4 C5 C6 N2 -155.4(12) . . . . ?
N2 C7 C8 N3 -25.7(15) . . . . ?
N2 C7 C8 C9 156.5(12) . . . . ?
N3 C8 C9 C10 0(2) . . . . ?
C7 C8 C9 C10 177.3(13) . . . . ?
C8 C9 C10 C11 1(2) . . . . ?
C9 C10 C11 C12 -1(2) . . . . ?
C10 C11 C12 N3 1(2) . . . . ?
N2 C13 C14 C15 -82.0(15) . . . . ?
N2 C13 C14 C19 92.1(13) . . . . ?
C19 C14 C15 C16 5(2) . . . . ?
C13 C14 C15 C16 178.7(12) . . . . ?
C14 C15 C16 C17 -5(2) . . . . ?
C15 C16 C17 C18 3(3) . . . . ?
C16 C17 C18 C19 -1(2) . . . . ?
C17 C18 C19 C14 0(2) . . . . ?
C15 C14 C19 C18 -2.3(19) . . . . ?
C13 C14 C19 C18 -176.4(11) . . . . ?
C4 C5 N1 C1 -0.9(18) . . . . ?
C6 C5 N1 C1 178.1(11) . . . . ?
C4 C5 N1 Cu1 -179.9(10) . . . . ?
C6 C5 N1 Cu1 -0.9(13) . . . . ?
C2 C1 N1 C5 1.1(19) . . . . ?
C2 C1 N1 Cu1 180.0(10) . . . . ?
C5 C6 N2 C7 -150.9(10) . . . . ?
C5 C6 N2 C13 86.6(12) . . . . ?
C5 C6 N2 Cu1 -36.0(11) . . . . ?
C8 C7 N2 C6 153.6(9) . . . . ?
C8 C7 N2 C13 -81.2(12) . . . . ?
C8 C7 N2 Cu1 38.6(11) . . . . ?
C14 C13 N2 C6 -75.7(13) . . . . ?
C14 C13 N2 C7 159.5(11) . . . . ?
C14 C13 N2 Cu1 43.6(13) . . . . ?
C11 C12 N3 C8 0.0(19) . . . . ?
C11 C12 N3 Cu1 -175.7(11) . . . . ?
C9 C8 N3 C12 -0.1(19) . . . . ?
C7 C8 N3 C12 -177.9(11) . . . . ?
C9 C8 N3 Cu1 176.2(10) . . . . ?
C7 C8 N3 Cu1 -1.7(14) . . . . ?
C12 N3 Cu1 N1 -164.5(13) . . . . ?
C8 N3 Cu1 N1 20(2) . . . . ?
C12 N3 Cu1 N2 -164.4(11) . . . . ?
C8 N3 Cu1 N2 19.8(8) . . . . ?
C12 N3 Cu1 Cl1 9.5(10) . . . . ?
C8 N3 Cu1 Cl1 -166.3(8) . . . . ?
C5 N1 Cu1 N3 -16.1(19) . . . . ?
C1 N1 Cu1 N3 165.0(13) . . . . ?
C5 N1 Cu1 N2 -16.2(8) . . . . ?
C1 N1 Cu1 N2 164.9(11) . . . . ?
C5 N1 Cu1 Cl1 170.0(7) . . . . ?
C1 N1 Cu1 Cl1 -9.0(10) . . . . ?
C6 N2 Cu1 N3 -151.6(8) . . . . ?
C7 N2 Cu1 N3 -32.3(8) . . . . ?
C13 N2 Cu1 N3 85.0(8) . . . . ?
C6 N2 Cu1 N1 28.4(7) . . . . ?
C7 N2 Cu1 N1 147.6(8) . . . . ?
C13 N2 Cu1 N1 -95.1(8) . . . . ?
